data_2300566
loop_
_publ_author_name
'Krause, Lennard'
'Herbst-Irmer, Regine'
'Stalke, Dietmar'

_publ_section_title
;
 An empirical correction for the influence of low-energy contamination
;
_journal_coeditor_code KS5494
_journal_issue 6
_journal_name_full 'Journal of Applied Crystallography'
_journal_page_first 1907
_journal_page_last 1913
_journal_paper_doi 10.1107/S1600576715020440
_journal_volume 48
_journal_year 2015
_chemical_formula_moiety 'C18 H17 Cu O6'
_chemical_formula_sum 'C18 H17 Cu O6'
_chemical_formula_weight 392.86
_space_group_crystal_system monoclinic
_space_group_IT_number 15
_space_group_name_Hall '-C 2yc'
_space_group_name_H-M_alt 'C 1 2/c 1'
_symmetry_space_group_name_Hall '-C 2yc'
_symmetry_space_group_name_H-M 'C 1 2/c 1'
_atom_sites_solution_hydrogens geom
_audit_creation_method SHELXL-2014/7
_cell_angle_alpha 90
_cell_angle_beta 94.8400(10)
_cell_angle_gamma 90
_cell_formula_units_Z 8
_cell_length_a 9.7936(7)
_cell_length_b 18.9973(12)
_cell_length_c 18.2982(12)
_cell_measurement_reflns_used 9174
_cell_measurement_temperature 100(2)
_cell_measurement_theta_max 28.3125
_cell_measurement_theta_min 2.234
_cell_volume 3392.3(4)
_computing_cell_refinement 'SAINT V8.30C'
_computing_data_collection 'APEX2 v2012.2'
_computing_data_reduction 'SAINT V8.30C'
_computing_molecular_graphics 'Mercury CSD 3.3 (Build RC5)'
_computing_publication_material 'Mercury CSD 3.3 (Build RC5)'
_computing_structure_refinement 'SHELXL-2014/7 (Sheldrick, 2014)'
_computing_structure_solution 'SHELXT (G.M.Sheldrick,Acta Cryst.(2015)A71,3-8)'
_diffrn_ambient_temperature 100(2)
_diffrn_measured_fraction_theta_full 1.000
_diffrn_measured_fraction_theta_max 0.999
_diffrn_measurement_device_type 'Bruker Smart APEX II Quazar'
_diffrn_measurement_method 'omega scans'
_diffrn_radiation_type MoK\a
_diffrn_radiation_wavelength 0.71073
_diffrn_reflns_av_R_equivalents 0.0329
_diffrn_reflns_av_unetI/netI 0.0226
_diffrn_reflns_laue_measured_fraction_full 1.000
_diffrn_reflns_laue_measured_fraction_max 0.999
_diffrn_reflns_limit_h_max 13
_diffrn_reflns_limit_h_min -13
_diffrn_reflns_limit_k_max 25
_diffrn_reflns_limit_k_min -25
_diffrn_reflns_limit_l_max 24
_diffrn_reflns_limit_l_min -23
_diffrn_reflns_number 29137
_diffrn_reflns_point_group_measured_fraction_full 1.000
_diffrn_reflns_point_group_measured_fraction_max 0.999
_diffrn_reflns_theta_full 25.242
_diffrn_reflns_theta_max 28.332
_diffrn_reflns_theta_min 2.144
_diffrn_source 'INCOATEC Microsource'
_exptl_absorpt_coefficient_mu 1.319
_exptl_absorpt_correction_T_max 0.7457
_exptl_absorpt_correction_T_min 0.6935
_exptl_absorpt_correction_type multi-scan
_exptl_absorpt_process_details SADABS-2015/1
_exptl_crystal_density_diffrn 1.538
_exptl_crystal_description block
_exptl_crystal_F_000 1616
_exptl_crystal_size_max 0.140
_exptl_crystal_size_mid 0.100
_exptl_crystal_size_min 0.050
_refine_diff_density_max 0.338
_refine_diff_density_min -0.294
_refine_diff_density_rms 0.056
_refine_ls_extinction_method none
_refine_ls_goodness_of_fit_ref 1.034
_refine_ls_hydrogen_treatment constr
_refine_ls_matrix_type full
_refine_ls_number_parameters 300
_refine_ls_number_reflns 4233
_refine_ls_number_restraints 652
_refine_ls_restrained_S_all 0.976
_refine_ls_R_factor_all 0.0380
_refine_ls_R_factor_gt 0.0276
_refine_ls_shift/su_max 0.001
_refine_ls_shift/su_mean 0.000
_refine_ls_structure_factor_coef Fsqd
_refine_ls_weighting_details 'w=1/[\s^2^(Fo^2^)+(0.0300P)^2^+3.6174P] where P=(Fo^2^+2Fc^2^)/3'
_refine_ls_weighting_scheme calc
_refine_ls_wR_factor_gt 0.0642
_refine_ls_wR_factor_ref 0.0681
_reflns_Friedel_coverage 0.000
_reflns_number_gt 3574
_reflns_number_total 4233
_reflns_threshold_expression 'I > 2\s(I)'
_cod_data_source_file ks5494sup1.cif
_cod_data_source_block 3_filter
_cod_database_code 2300566
_shelx_shelxl_version_number 2014/7
_shelx_space_group_comment
;
The symmetry employed for this shelxl refinement is uniquely defined
by the following loop, which should always be used as a source of
symmetry information in preference to the above space-group names.
They are only intended as comments.
;
_shelx_estimated_absorpt_t_min 0.837
_shelx_estimated_absorpt_t_max 0.937

loop_
_space_group_symop_operation_xyz
'x, y, z'
'-x, y, -z+1/2'
'x+1/2, y+1/2, z'
'-x+1/2, y+1/2, -z+1/2'
'-x, -y, -z'
'x, -y, z-1/2'
'-x+1/2, -y+1/2, -z'
'x+1/2, -y+1/2, z-1/2'

loop_
_atom_site_label
_atom_site_type_symbol
_atom_site_fract_x
_atom_site_fract_y
_atom_site_fract_z
_atom_site_U_iso_or_equiv
_atom_site_adp_type
_atom_site_occupancy
_atom_site_site_symmetry_order
_atom_site_calc_flag
_atom_site_refinement_flags_posn
_atom_site_refinement_flags_adp
_atom_site_refinement_flags_occupancy
_atom_site_disorder_assembly
_atom_site_disorder_group
Cu01 Cu 0.59102(2) 0.33935(2) 0.30513(2) 0.01757(6) Uani 1 1 d . U . . .
O1 O 0.33470(12) 0.25799(6) 0.24597(6) 0.0222(2) Uani 1 1 d . U . . .
O2 O 0.46752(12) 0.27546(6) 0.35100(6) 0.0227(2) Uani 1 1 d . U . . .
O3 O 0.68907(12) 0.40206(6) 0.24299(6) 0.0223(2) Uani 1 1 d . U . . .
O4 O 0.51060(12) 0.41946(6) 0.15903(6) 0.0221(2) Uani 1 1 d . U . . .
O6 O 0.82008(13) 0.25014(7) 0.48747(7) 0.0336(3) Uani 1 1 d . U . . .
C1A C 0.37271(17) 0.24419(8) 0.31215(9) 0.0200(3) Uani 1 1 d D U . . .
C2A C 0.3003(12) 0.1825(5) 0.3452(4) 0.0212(12) Uani 0.74(3) 1 d D U P A 1
C3A C 0.2247(11) 0.1347(4) 0.3005(5) 0.0244(12) Uani 0.74(3) 1 d D U P A 1
H3A H 0.2093 0.1428 0.2493 0.029 Uiso 0.74(3) 1 calc R U P A 1
C4A C 0.1722(9) 0.0752(3) 0.3319(5) 0.0312(12) Uani 0.74(3) 1 d D U P A 1
H4A H 0.1212 0.0419 0.3019 0.037 Uiso 0.74(3) 1 calc R U P A 1
C5A C 0.1941(7) 0.0640(3) 0.4067(5) 0.0355(13) Uani 0.74(3) 1 d D U P A 1
H5A H 0.1602 0.0223 0.4274 0.043 Uiso 0.74(3) 1 calc R U P A 1
C6A C 0.2648(8) 0.1130(4) 0.4521(4) 0.0358(12) Uani 0.74(3) 1 d D U P A 1
H6A H 0.2775 0.1056 0.5036 0.043 Uiso 0.74(3) 1 calc R U P A 1
C7A C 0.3165(11) 0.1727(4) 0.4207(4) 0.0297(12) Uani 0.74(3) 1 d D U P A 1
H7A H 0.3633 0.2072 0.4510 0.036 Uiso 0.74(3) 1 calc R U P A 1
C2B C 0.308(3) 0.1915(14) 0.3534(12) 0.021(3) Uani 0.26(3) 1 d D U P A 2
C3B C 0.235(3) 0.1389(13) 0.3155(12) 0.024(3) Uani 0.26(3) 1 d D U P A 2
H3B H 0.2216 0.1413 0.2635 0.028 Uiso 0.26(3) 1 calc R U P A 2
C4B C 0.179(2) 0.0822(13) 0.3519(14) 0.037(4) Uani 0.26(3) 1 d D U P A 2
H4B H 0.1282 0.0464 0.3252 0.044 Uiso 0.26(3) 1 calc R U P A 2
C5B C 0.199(2) 0.0795(15) 0.4266(13) 0.050(4) Uani 0.26(3) 1 d D U P A 2
H5B H 0.1665 0.0402 0.4522 0.060 Uiso 0.26(3) 1 calc R U P A 2
C6B C 0.265(3) 0.1334(16) 0.4649(12) 0.052(5) Uani 0.26(3) 1 d D U P A 2
H6B H 0.2674 0.1338 0.5170 0.062 Uiso 0.26(3) 1 calc R U P A 2
C7B C 0.328(3) 0.1867(14) 0.4297(11) 0.029(4) Uani 0.26(3) 1 d D U P A 2
H7B H 0.3849 0.2197 0.4569 0.035 Uiso 0.26(3) 1 calc R U P A 2
C8A C 0.63139(17) 0.43158(8) 0.18634(9) 0.0202(3) Uani 1 1 d . U . . .
C9A C 0.71326(18) 0.48566(8) 0.14995(9) 0.0222(3) Uani 1 1 d . U . . .
C10A C 0.84551(19) 0.50186(9) 0.17827(11) 0.0302(4) Uani 1 1 d . U . . .
H10A H 0.8854 0.4772 0.2199 0.036 Uiso 1 1 calc R U . . .
C11A C 0.9194(2) 0.55379(10) 0.14601(12) 0.0384(5) Uani 1 1 d . U . . .
H11A H 1.0103 0.5644 0.1652 0.046 Uiso 1 1 calc R U . . .
C12A C 0.8607(2) 0.59020(10) 0.08580(12) 0.0390(5) Uani 1 1 d . U . . .
H12A H 0.9109 0.6264 0.0643 0.047 Uiso 1 1 calc R U . . .
C13A C 0.7295(2) 0.57426(10) 0.05677(12) 0.0376(5) Uani 1 1 d . U . . .
H13A H 0.6897 0.5992 0.0153 0.045 Uiso 1 1 calc R U . . .
C14A C 0.6565(2) 0.52176(10) 0.08859(10) 0.0301(4) Uani 1 1 d . U . . .
H14A H 0.5667 0.5103 0.0683 0.036 Uiso 1 1 calc R U . . .
O5 O 0.76250(13) 0.33154(6) 0.39327(7) 0.0273(3) Uani 1 1 d D U . . .
C15 C 0.8014(2) 0.26029(9) 0.41088(10) 0.0312(4) Uani 1 1 d D U . . .
H15 H 0.7333 0.2262 0.3876 0.037 Uiso 1 1 calc R U . B 1
C16A C 0.9395(10) 0.2488(5) 0.3849(7) 0.0455(17) Uani 0.753(12) 1 d D U P C 1
H16A H 0.9381 0.2096 0.3492 0.055 Uiso 0.753(12) 1 calc R U P C 1
H16B H 1.0079 0.2383 0.4265 0.055 Uiso 0.753(12) 1 calc R U P C 1
C17A C 0.9717(4) 0.3188(2) 0.3485(3) 0.0499(11) Uani 0.753(12) 1 d D U P C 1
H17A H 1.0704 0.3303 0.3569 0.060 Uiso 0.753(12) 1 calc R U P C 1
H17B H 0.9461 0.3171 0.2950 0.060 Uiso 0.753(12) 1 calc R U P C 1
C16B C 0.947(2) 0.2485(13) 0.376(2) 0.033(3) Uani 0.247(12) 1 d D U P C 2
H16C H 1.0022 0.2120 0.4039 0.040 Uiso 0.247(12) 1 calc R U P C 2
H16D H 0.9331 0.2342 0.3242 0.040 Uiso 0.247(12) 1 calc R U P C 2
C17B C 1.0154(12) 0.3183(5) 0.3837(8) 0.043(3) Uani 0.247(12) 1 d D U P C 2
H17C H 1.0704 0.3279 0.3418 0.051 Uiso 0.247(12) 1 calc R U P C 2
H17D H 1.0753 0.3217 0.4300 0.051 Uiso 0.247(12) 1 calc R U P C 2
C18 C 0.8883(2) 0.37061(12) 0.38401(12) 0.0424(5) Uani 1 1 d D U . . .
H18A H 0.9334 0.3857 0.4319 0.051 Uiso 1 1 calc R U . C 1
H18B H 0.8699 0.4125 0.3525 0.051 Uiso 1 1 calc R U . C 1

loop_
_atom_site_aniso_label
_atom_site_aniso_U_11
_atom_site_aniso_U_22
_atom_site_aniso_U_33
_atom_site_aniso_U_23
_atom_site_aniso_U_13
_atom_site_aniso_U_12
Cu01 0.02138(11) 0.01346(10) 0.01695(10) 0.00031(7) -0.00373(7) 0.00031(7)
O1 0.0275(6) 0.0170(5) 0.0213(6) 0.0012(4) -0.0028(5) -0.0031(4)
O2 0.0287(6) 0.0194(5) 0.0192(6) 0.0018(4) -0.0020(5) -0.0026(5)
O3 0.0246(6) 0.0201(5) 0.0213(6) 0.0027(5) -0.0030(5) -0.0021(4)
O4 0.0242(6) 0.0180(5) 0.0233(6) 0.0028(5) -0.0030(5) -0.0013(4)
O6 0.0374(7) 0.0338(7) 0.0270(7) 0.0022(6) -0.0120(6) 0.0055(6)
C1A 0.0226(8) 0.0149(7) 0.0223(8) 0.0003(6) 0.0012(6) 0.0029(6)
C2A 0.024(3) 0.015(2) 0.025(2) 0.0019(16) 0.0045(19) -0.0013(15)
C3A 0.027(3) 0.0196(15) 0.026(2) -0.0039(17) 0.001(2) -0.0047(14)
C4A 0.034(2) 0.0255(16) 0.034(3) -0.0036(17) 0.002(2) -0.0102(13)
C5A 0.037(2) 0.0274(18) 0.042(3) 0.0056(18) 0.003(2) -0.0145(14)
C6A 0.045(2) 0.034(3) 0.029(2) 0.0077(17) 0.0037(17) -0.0132(19)
C7A 0.034(3) 0.026(2) 0.029(2) -0.0014(16) 0.0004(18) -0.0105(16)
C2B 0.015(5) 0.018(5) 0.028(5) -0.004(4) -0.010(3) -0.002(4)
C3B 0.024(5) 0.023(5) 0.022(6) 0.004(4) -0.009(5) 0.001(4)
C4B 0.035(5) 0.032(6) 0.039(7) 0.010(5) -0.019(5) -0.018(4)
C5B 0.057(7) 0.056(8) 0.032(7) 0.020(5) -0.018(5) -0.031(6)
C6B 0.052(7) 0.059(9) 0.040(6) 0.010(5) -0.012(5) -0.033(7)
C7B 0.025(5) 0.038(8) 0.022(5) 0.006(4) -0.008(4) -0.017(6)
C8A 0.0258(8) 0.0137(7) 0.0210(8) -0.0022(6) 0.0008(6) 0.0006(6)
C9A 0.0276(8) 0.0152(7) 0.0241(8) -0.0013(6) 0.0033(7) 0.0006(6)
C10A 0.0305(9) 0.0262(9) 0.0328(10) 0.0055(7) -0.0036(8) -0.0035(7)
C11A 0.0321(10) 0.0333(10) 0.0487(13) 0.0073(9) -0.0025(9) -0.0100(8)
C12A 0.0396(11) 0.0281(10) 0.0496(13) 0.0106(9) 0.0055(9) -0.0067(8)
C13A 0.0422(11) 0.0315(10) 0.0387(11) 0.0136(9) 0.0005(9) -0.0011(8)
C14A 0.0305(9) 0.0282(9) 0.0309(10) 0.0067(8) -0.0015(7) -0.0016(7)
O5 0.0318(7) 0.0216(6) 0.0262(7) 0.0027(5) -0.0111(5) -0.0010(5)
C15 0.0400(10) 0.0243(9) 0.0268(9) 0.0004(7) -0.0115(8) 0.0054(7)
C16A 0.043(3) 0.055(3) 0.036(4) -0.006(2) -0.008(2) 0.015(2)
C17A 0.0349(19) 0.080(2) 0.034(2) 0.0037(16) -0.0019(16) 0.0000(15)
C16B 0.026(5) 0.042(6) 0.030(7) 0.001(4) -0.003(5) 0.006(4)
C17B 0.041(4) 0.052(5) 0.033(6) 0.009(4) -0.008(4) -0.004(3)
C18 0.0373(11) 0.0437(11) 0.0428(12) 0.0077(10) -0.0162(9) -0.0105(9)

loop_
_atom_type_symbol
_atom_type_description
_atom_type_scat_dispersion_real
_atom_type_scat_dispersion_imag
_atom_type_scat_source
C C 0.0033 0.0016 'International Tables Vol C Tables 4.2.6.8 and 6.1.1.4'
H H 0.0000 0.0000 'International Tables Vol C Tables 4.2.6.8 and 6.1.1.4'
O O 0.0106 0.0060 'International Tables Vol C Tables 4.2.6.8 and 6.1.1.4'
Cu Cu 0.3201 1.2651 'International Tables Vol C Tables 4.2.6.8 and 6.1.1.4'

loop_
_geom_angle_atom_site_label_1
_geom_angle_atom_site_label_2
_geom_angle_atom_site_label_3
_geom_angle
_geom_angle_site_symmetry_1
_geom_angle_site_symmetry_3
O2 Cu01 O3 169.06(5) . .
O2 Cu01 O4 89.33(5) . 2_655
O3 Cu01 O4 90.56(5) . 2_655
O2 Cu01 O1 89.04(5) . 2_655
O3 Cu01 O1 89.02(5) . 2_655
O4 Cu01 O1 169.20(5) 2_655 2_655
O2 Cu01 O5 95.95(5) . .
O3 Cu01 O5 94.83(5) . .
O4 Cu01 O5 100.49(5) 2_655 .
O1 Cu01 O5 90.30(5) 2_655 .
O2 Cu01 Cu01 85.63(3) . 2_655
O3 Cu01 Cu01 83.45(3) . 2_655
O4 Cu01 Cu01 85.68(3) 2_655 2_655
O1 Cu01 Cu01 83.54(3) 2_655 2_655
O5 Cu01 Cu01 173.63(4) . 2_655
C1A O1 Cu01 121.66(10) . 2_655
C1A O2 Cu01 120.06(10) . .
C8A O3 Cu01 122.56(11) . .
C8A O4 Cu01 119.52(10) . 2_655
C15 O6 O6 105.17(14) . 7_656
O1 C1A O2 125.61(15) . .
O1 C1A C2B 122.8(10) . .
O2 C1A C2B 111.6(9) . .
O1 C1A C2A 115.5(4) . .
O2 C1A C2A 118.8(4) . .
C7A C2A C3A 120.4(4) . .
C7A C2A C1A 118.7(5) . .
C3A C2A C1A 120.8(5) . .
C4A C3A C2A 119.1(5) . .
C4A C3A H3A 120.4 . .
C2A C3A H3A 120.4 . .
C5A C4A C3A 120.1(4) . .
C5A C4A H4A 119.9 . .
C3A C4A H4A 119.9 . .
C4A C5A C6A 121.1(4) . .
C4A C5A H5A 119.5 . .
C6A C5A H5A 119.5 . .
C7A C6A C5A 118.7(4) . .
C7A C6A H6A 120.7 . .
C5A C6A H6A 120.7 . .
C6A C7A C2A 120.4(4) . .
C6A C7A H7A 119.8 . .
C2A C7A H7A 119.8 . .
C3B C2B C7B 118.5(14) . .
C3B C2B C1A 118.4(15) . .
C7B C2B C1A 122.7(15) . .
C2B C3B C4B 121.6(13) . .
C2B C3B H3B 119.2 . .
C4B C3B H3B 119.2 . .
C5B C4B C3B 118.4(12) . .
C5B C4B H4B 120.8 . .
C3B C4B H4B 120.8 . .
C4B C5B C6B 120.4(13) . .
C4B C5B H5B 119.8 . .
C6B C5B H5B 119.8 . .
C5B C6B C7B 121.5(13) . .
C5B C6B H6B 119.3 . .
C7B C6B H6B 119.3 . .
C6B C7B C2B 119.0(13) . .
C6B C7B H7B 120.5 . .
C2B C7B H7B 120.5 . .
O4 C8A O3 125.39(15) . .
O4 C8A C9A 117.89(14) . .
O3 C8A C9A 116.71(14) . .
C10A C9A C14A 119.27(16) . .
C10A C9A C8A 120.32(15) . .
C14A C9A C8A 120.38(16) . .
C11A C10A C9A 120.23(17) . .
C11A C10A H10A 119.9 . .
C9A C10A H10A 119.9 . .
C12A C11A C10A 119.87(19) . .
C12A C11A H11A 120.1 . .
C10A C11A H11A 120.1 . .
C13A C12A C11A 120.46(18) . .
C13A C12A H12A 119.8 . .
C11A C12A H12A 119.8 . .
C12A C13A C14A 119.54(18) . .
C12A C13A H13A 120.2 . .
C14A C13A H13A 120.2 . .
C13A C14A C9A 120.61(18) . .
C13A C14A H14A 119.7 . .
C9A C14A H14A 119.7 . .
C15 O5 C18 107.15(15) . .
C15 O5 Cu01 113.21(10) . .
C18 O5 Cu01 118.22(11) . .
O6 C15 O5 111.20(15) . .
O6 C15 C16A 104.6(5) . .
O5 C15 C16A 107.3(4) . .
O6 C15 C16B 108.8(14) . .
O5 C15 C16B 105.6(9) . .
O6 C15 H15 111.2 . .
O5 C15 H15 111.2 . .
C16A C15 H15 111.2 . .
C15 C16A C17A 103.7(5) . .
C15 C16A H16A 111.0 . .
C17A C16A H16A 111.0 . .
C15 C16A H16B 111.0 . .
C17A C16A H16B 111.0 . .
H16A C16A H16B 109.0 . .
C18 C17A C16A 104.3(3) . .
C18 C17A H17A 110.9 . .
C16A C17A H17A 110.9 . .
C18 C17A H17B 110.9 . .
C16A C17A H17B 110.9 . .
H17A C17A H17B 108.9 . .
C17B C16B C15 104.1(13) . .
C17B C16B H16C 110.9 . .
C15 C16B H16C 110.9 . .
C17B C16B H16D 110.9 . .
C15 C16B H16D 110.9 . .
H16C C16B H16D 108.9 . .
C16B C17B C18 102.2(9) . .
C16B C17B H17C 111.3 . .
C18 C17B H17C 111.3 . .
C16B C17B H17D 111.3 . .
C18 C17B H17D 111.3 . .
H17C C17B H17D 109.2 . .
O5 C18 C17A 102.6(2) . .
O5 C18 C17B 110.5(4) . .
O5 C18 H18A 111.3 . .
C17A C18 H18A 111.3 . .
O5 C18 H18B 111.3 . .
C17A C18 H18B 111.3 . .
H18A C18 H18B 109.2 . .

loop_
_geom_bond_atom_site_label_1
_geom_bond_atom_site_label_2
_geom_bond_distance
_geom_bond_site_symmetry_2
Cu01 O2 1.9524(12) .
Cu01 O3 1.9540(12) .
Cu01 O4 1.9612(11) 2_655
Cu01 O1 1.9768(11) 2_655
Cu01 O5 2.2330(12) .
Cu01 Cu01 2.5773(4) 2_655
O1 C1A 1.2640(19) .
O1 Cu01 1.9768(11) 2_655
O2 C1A 1.2685(19) .
O3 C8A 1.2685(19) .
O4 C8A 1.2659(19) .
O4 Cu01 1.9613(11) 2_655
O6 C15 1.411(2) .
O6 O6 1.484(3) 7_656
C1A C2B 1.43(2) .
C1A C2A 1.521(7) .
C2A C7A 1.390(5) .
C2A C3A 1.392(5) .
C3A C4A 1.386(5) .
C3A H3A 0.9500 .
C4A C5A 1.385(5) .
C4A H4A 0.9500 .
C5A C6A 1.392(5) .
C5A H5A 0.9500 .
C6A C7A 1.388(5) .
C6A H6A 0.9500 .
C7A H7A 0.9500 .
C2B C3B 1.384(12) .
C2B C7B 1.398(13) .
C3B C4B 1.402(13) .
C3B H3B 0.9500 .
C4B C5B 1.366(12) .
C4B H4B 0.9500 .
C5B C6B 1.372(11) .
C5B H5B 0.9500 .
C6B C7B 1.375(13) .
C6B H6B 0.9500 .
C7B H7B 0.9500 .
C8A C9A 1.494(2) .
C9A C10A 1.388(2) .
C9A C14A 1.391(2) .
C10A C11A 1.385(3) .
C10A H10A 0.9500 .
C11A C12A 1.384(3) .
C11A H11A 0.9500 .
C12A C13A 1.382(3) .
C12A H12A 0.9500 .
C13A C14A 1.384(3) .
C13A H13A 0.9500 .
C14A H14A 0.9500 .
O5 C15 1.435(2) .
O5 C18 1.460(2) .
C15 C16A 1.487(7) .
C15 C16B 1.625(18) .
C15 H15 1.0000 .
C16A C17A 1.532(11) .
C16A H16A 0.9900 .
C16A H16B 0.9900 .
C17A C18 1.465(4) .
C17A H17A 0.9900 .
C17A H17B 0.9900 .
C16B C17B 1.49(3) .
C16B H16C 0.9900 .
C16B H16D 0.9900 .
C17B C18 1.593(11) .
C17B H17C 0.9900 .
C17B H17D 0.9900 .
C18 H18A 0.9900 .
C18 H18B 0.9900 .

_cod_database_fobs_code 2300566
